data_7132693
loop_
_publ_author_name
'Bernt, Felix'
'Leonhardt, Christopher M.'
'Schatz, Dominic'
'Wegner, Hermann A.'

_publ_section_title
;
 Synthesis and investigation of a <i>meta</i>[6]cycloparaphenylene gold(I)
 <i>N</i>-heterocyclic carbene complex.
;
_journal_issue 22
_journal_name_full 'Chemical communications (Cambridge, England)'
_journal_page_first 3055
_journal_page_last 3058
_journal_paper_doi 10.1039/d3cc06225b
_journal_volume 60
_journal_year 2024
_chemical_formula_sum 'C57 H46 Au Br Cl8 N2'
_chemical_formula_weight 1319.43
_space_group_crystal_system monoclinic
_space_group_IT_number 11
_space_group_name_Hall '-P 2yb'
_space_group_name_H-M_alt 'P 1 21/m 1'
_atom_sites_solution_hydrogens geom
_atom_sites_solution_primary dual
_atom_sites_solution_secondary difmap
_audit_creation_method SHELXL-2018/3
_audit_update_record
;
2023-11-27 deposited with the CCDC.	2024-02-08 downloaded from the CCDC.
;
_cell_angle_alpha 90
_cell_angle_beta 98.815(2)
_cell_angle_gamma 90
_cell_formula_units_Z 2
_cell_length_a 10.2999(5)
_cell_length_b 14.4369(8)
_cell_length_c 17.7726(9)
_cell_measurement_reflns_used 9138
_cell_measurement_temperature 100(2)
_cell_measurement_theta_max 28.38
_cell_measurement_theta_min 2.45
_cell_volume 2611.5(2)
_computing_cell_refinement 'SAINT V8.40B (Bruker AXS LLC, 2019)'
_computing_data_collection 'APEX4 v2021.10-0 (Bruker-AXS, 2021)'
_computing_data_reduction 'SAINT V8.40B (Bruker AXS LLC, 2019)'
_computing_molecular_graphics 'Bruker SHELXTL'
_computing_publication_material 'Bruker SHELXTL'
_computing_structure_refinement 'SHELXL-2018/3 (Sheldrick, 2018)'
_computing_structure_solution 'SHELXT, VERSION 2018/2'
_diffrn_ambient_temperature 100(2)
_diffrn_detector_area_resol_mean 7.3910
_diffrn_measured_fraction_theta_full 0.999
_diffrn_measured_fraction_theta_max 0.999
_diffrn_measurement_device_type 'Bruker CMOS-PHOTONIII-C14'
_diffrn_measurement_method '\f and \w scans'
_diffrn_radiation_type MoK\a
_diffrn_radiation_wavelength 0.71073
_diffrn_reflns_av_R_equivalents 0.0590
_diffrn_reflns_av_unetI/netI 0.0191
_diffrn_reflns_Laue_measured_fraction_full 0.999
_diffrn_reflns_Laue_measured_fraction_max 0.999
_diffrn_reflns_limit_h_max 12
_diffrn_reflns_limit_h_min -12
_diffrn_reflns_limit_k_max 17
_diffrn_reflns_limit_k_min -17
_diffrn_reflns_limit_l_max 21
_diffrn_reflns_limit_l_min -21
_diffrn_reflns_number 125126
_diffrn_reflns_point_group_measured_fraction_full 0.999
_diffrn_reflns_point_group_measured_fraction_max 0.999
_diffrn_reflns_theta_full 25.242
_diffrn_reflns_theta_max 25.349
_diffrn_reflns_theta_min 2.153
_diffrn_source 'I\mS micro-focus sealed tube, multilayer optics'
_exptl_absorpt_coefficient_mu 4.032
_exptl_absorpt_correction_T_max 0.7465
_exptl_absorpt_correction_T_min 0.5504
_exptl_absorpt_correction_type multi-scan
_exptl_absorpt_process_details SADABS-2016/2
_exptl_crystal_colour yellow
_exptl_crystal_density_diffrn 1.678
_exptl_crystal_density_method 'not measured'
_exptl_crystal_description plate
_exptl_crystal_F_000 1304
_exptl_crystal_recrystallization_method 'Vapour Diffusion'
_exptl_crystal_size_max 0.255
_exptl_crystal_size_mid 0.142
_exptl_crystal_size_min 0.059
_refine_diff_density_max 2.497
_refine_diff_density_min -2.128
_refine_diff_density_rms 0.141
_refine_ls_extinction_method none
_refine_ls_goodness_of_fit_ref 1.095
_refine_ls_hydrogen_treatment constr
_refine_ls_matrix_type full
_refine_ls_number_parameters 401
_refine_ls_number_reflns 4990
_refine_ls_number_restraints 91
_refine_ls_restrained_S_all 1.090
_refine_ls_R_factor_all 0.0487
_refine_ls_R_factor_gt 0.0471
_refine_ls_shift/su_max 0.001
_refine_ls_shift/su_mean 0.000
_refine_ls_structure_factor_coef Fsqd
_refine_ls_weighting_details 'w=1/[\s^2^(Fo^2^)+(0.0445P)^2^+20.3498P] where P=(Fo^2^+2Fc^2^)/3'
_refine_ls_weighting_scheme calc
_refine_ls_wR_factor_gt 0.1150
_refine_ls_wR_factor_ref 0.1163
_reflns_Friedel_coverage 0.000
_reflns_number_gt 4793
_reflns_number_total 4990
_reflns_threshold_expression 'I > 2\s(I)'
_cod_data_source_file d3cc06225b2.cif
_cod_data_source_block DC23101
_cod_depositor_comments 'Adding full bibliography for 7132692--7132693.cif.'
_cod_original_sg_symbol_H-M 'P 21/m'
_cod_database_code 7132693
_shelx_shelxl_version_number 2018/3
_shelx_space_group_comment
; 
The symmetry employed for this shelxl refinement is uniquely defined 
by the following loop, which should always be used as a source of 
symmetry information in preference to the above space-group names. 
They are only intended as comments. 
;

loop_
_space_group_symop_operation_xyz
'x, y, z'
'-x, y+1/2, -z'
'-x, -y, -z'
'x, -y-1/2, z'

loop_
_atom_site_label
_atom_site_type_symbol
_atom_site_fract_x
_atom_site_fract_y
_atom_site_fract_z
_atom_site_U_iso_or_equiv
_atom_site_adp_type
_atom_site_occupancy
_atom_site_site_symmetry_order
_atom_site_calc_flag
_atom_site_refinement_flags_posn
_atom_site_refinement_flags_adp
_atom_site_refinement_flags_occupancy
_atom_site_disorder_assembly
_atom_site_disorder_group
Au1 Au 0.38861(3) 0.750000 0.13319(2) 0.02884(12) Uani 1 2 d S T P . .
Br1 Br 0.49775(10) 0.750000 0.02313(5) 0.0650(4) Uani 1 2 d S T P . .
Cl1 Cl 0.0067(3) 0.250000 0.27160(17) 0.0615(7) Uani 1 2 d S T P . .
Cl2 Cl 0.3902(2) 0.250000 0.20452(13) 0.0416(5) Uani 1 2 d S T P . .
N1 N 0.3536(6) 0.750000 0.2982(4) 0.0249(13) Uani 1 2 d S T P . .
N2 N 0.1678(7) 0.750000 0.2258(4) 0.0280(14) Uani 1 2 d S T P . .
C1 C 0.5303(8) 0.750000 0.4087(5) 0.0327(18) Uani 1 2 d S T P . .
C2 C 0.5427(6) 0.6660(4) 0.4473(3) 0.0326(13) Uani 1 1 d . . . . .
H2 H 0.541225 0.609557 0.419740 0.039 Uiso 1 1 calc R U . . .
C3 C 0.5572(6) 0.6649(4) 0.5266(3) 0.0320(13) Uani 1 1 d . . . . .
C4 C 0.5582(9) 0.750000 0.5641(5) 0.0331(18) Uani 1 2 d S T P . .
H4 H 0.559481 0.750000 0.617687 0.040 Uiso 1 2 calc R U P . .
C5 C 0.5905(6) 0.5836(4) 0.5780(3) 0.0308(12) Uani 1 1 d . . . . .
C6 C 0.7064(6) 0.5329(4) 0.5770(3) 0.0335(13) Uani 1 1 d . . . . .
H6 H 0.744248 0.530153 0.531525 0.040 Uiso 1 1 calc R U . . .
C7 C 0.7663(6) 0.4868(4) 0.6414(3) 0.0319(12) Uani 1 1 d . . . . .
H7 H 0.844214 0.452284 0.639389 0.038 Uiso 1 1 calc R U . . .
C8 C 0.7136(6) 0.4902(4) 0.7099(3) 0.0288(12) Uani 1 1 d . . . . .
C9 C 0.5874(6) 0.5267(4) 0.7063(3) 0.0285(12) Uani 1 1 d . . . . .
H9 H 0.541878 0.519689 0.748555 0.034 Uiso 1 1 calc R U . . .
C10 C 0.5274(6) 0.5731(4) 0.6418(3) 0.0312(12) Uani 1 1 d . . . . .
H10 H 0.441933 0.598270 0.641011 0.037 Uiso 1 1 calc R U . . .
C11 C 0.7967(6) 0.4833(4) 0.7859(3) 0.0290(12) Uani 1 1 d . . . . .
C12 C 0.9299(6) 0.5070(4) 0.7937(3) 0.0331(13) Uani 1 1 d . . . . .
H12 H 0.977097 0.495473 0.752713 0.040 Uiso 1 1 calc R U . . .
C13 C 0.9940(6) 0.5470(4) 0.8600(4) 0.0347(13) Uani 1 1 d . . . . .
H13 H 1.084287 0.562721 0.863351 0.042 Uiso 1 1 calc R U . . .
C14 C 0.9290(6) 0.5650(4) 0.9222(3) 0.0315(12) Uani 1 1 d . . . . .
C15 C 0.8070(6) 0.5199(4) 0.9204(3) 0.0315(12) Uani 1 1 d . . . . .
H15 H 0.768768 0.516472 0.965661 0.038 Uiso 1 1 calc R U . . .
C16 C 0.7418(6) 0.4807(4) 0.8544(3) 0.0308(12) Uani 1 1 d . . . . .
H16 H 0.659127 0.451669 0.854824 0.037 Uiso 1 1 calc R U . . .
C17 C 0.9634(6) 0.6522(4) 0.9675(3) 0.0309(12) Uani 1 1 d . . . . .
C18 C 1.0797(5) 0.7024(4) 0.9630(3) 0.0321(12) Uani 1 1 d . . . . .
H18 H 1.158876 0.669868 0.959940 0.039 Uiso 1 1 calc R U . . .
C19 C 0.8604(5) 0.7022(4) 0.9921(3) 0.0306(12) Uani 1 1 d . . . . .
H19 H 0.789909 0.669787 1.008880 0.037 Uiso 1 1 calc R U . . .
C20 C 0.4975(8) 0.750000 0.3230(5) 0.0347(19) Uani 1 2 d S T P . .
H20A H 0.536307 0.805484 0.302425 0.042 Uiso 0.5 1 calc R U P . .
H20B H 0.536307 0.694516 0.302425 0.042 Uiso 0.5 1 calc R U P . .
C21 C 0.2588(8) 0.750000 0.3451(5) 0.0292(17) Uani 1 2 d S T P . .
H21 H 0.272986 0.750000 0.399197 0.035 Uiso 1 2 calc R U P . .
C22 C 0.1424(8) 0.750000 0.2993(5) 0.0284(17) Uani 1 2 d S T P . .
H22 H 0.058239 0.750000 0.314840 0.034 Uiso 1 2 calc R U P . .
C23 C 0.2978(8) 0.750000 0.2233(4) 0.0253(16) Uani 1 2 d S T P . .
C24 C 0.0659(8) 0.750000 0.1587(5) 0.0363(19) Uani 1 2 d S T P . .
H24A H 0.101821 0.724324 0.115133 0.054 Uiso 0.5 1 calc R U P . .
H24B H 0.036071 0.813607 0.147112 0.054 Uiso 0.5 1 calc R U P . .
H24C H -0.008437 0.712069 0.168758 0.054 Uiso 0.5 1 calc R U P . .
C31 C 0.1828(9) 0.250000 0.2802(5) 0.039(2) Uani 1 2 d S T P . .
H31A H 0.219456 0.305647 0.308365 0.047 Uiso 0.5 1 calc R U P . .
H31B H 0.219456 0.194353 0.308365 0.047 Uiso 0.5 1 calc R U P . .
C32 C 0.2173(9) 0.250000 0.2018(5) 0.042(2) Uani 1 2 d S T P . .
H32A H 0.179190 0.305493 0.174071 0.050 Uiso 0.5 1 calc R U P . .
H32B H 0.179190 0.194507 0.174070 0.050 Uiso 0.5 1 calc R U P . .
Cl11 Cl 0.2439(4) 0.3340(3) 0.7803(3) 0.0621(11) Uani 0.5 1 d . . P A 1
Cl12 Cl 0.1870(4) 0.4959(3) 0.6618(2) 0.0610(10) Uani 0.5 1 d . . P A 1
C25 C 0.2876(13) 0.4458(6) 0.8059(7) 0.045(4) Uani 0.5 1 d G . P A 1
C26 C 0.2587(14) 0.5179(9) 0.7542(5) 0.049(4) Uani 0.5 1 d G . P A 1
C27 C 0.2924(19) 0.6083(8) 0.7760(7) 0.057(11) Uani 0.5 1 d G . P A 1
H27 H 0.272632 0.657571 0.740688 0.068 Uiso 0.5 1 calc R U P A 1
C28 C 0.3550(15) 0.6266(5) 0.8495(7) 0.051(4) Uani 0.5 1 d G . P A 1
H28 H 0.378020 0.688372 0.864356 0.061 Uiso 0.5 1 calc R U P A 1
C29 C 0.3839(10) 0.5545(8) 0.9012(5) 0.044(3) Uani 0.5 1 d G . P A 1
H29 H 0.426659 0.567001 0.951373 0.053 Uiso 0.5 1 calc R U P A 1
C30 C 0.3502(13) 0.4641(6) 0.8794(6) 0.044(4) Uani 0.5 1 d G . P A 1
H30 H 0.369910 0.414829 0.914723 0.053 Uiso 0.5 1 calc R U P A 1
Cl21 Cl 0.1813(3) 0.3632(3) 0.6854(2) 0.0502(8) Uani 0.5 1 d . . P B 2
Cl22 Cl 0.1635(4) 0.5707(3) 0.6356(3) 0.0603(10) Uani 0.5 1 d . . P B 2
C35 C 0.2508(9) 0.4462(6) 0.7485(6) 0.044(3) Uani 0.5 1 d G . P B 2
C36 C 0.2416(13) 0.5382(7) 0.7253(6) 0.039(3) Uani 0.5 1 d G . P B 2
C37 C 0.2954(17) 0.6077(5) 0.7746(7) 0.046(8) Uani 0.5 1 d G . P B 2
H37 H 0.289174 0.670614 0.758714 0.055 Uiso 0.5 1 calc R U P B 2
C38 C 0.3584(13) 0.5852(7) 0.8471(6) 0.049(4) Uani 0.5 1 d G . P B 2
H38 H 0.395204 0.632676 0.880816 0.058 Uiso 0.5 1 calc R U P B 2
C39 C 0.3676(11) 0.4932(8) 0.8704(6) 0.049(4) Uani 0.5 1 d G . P B 2
H39 H 0.410660 0.477774 0.919925 0.059 Uiso 0.5 1 calc R U P B 2
C40 C 0.3138(11) 0.4237(6) 0.8211(7) 0.043(4) Uani 0.5 1 d G . P B 2
H40 H 0.320085 0.360811 0.836931 0.051 Uiso 0.5 1 calc R U P B 2
ClB Cl 0.9526(7) 0.8284(5) 0.4507(3) 0.105(2) Uani 0.5 1 d D U P C -3
CB C 0.9268(14) 0.749(3) 0.5216(10) 0.088(5) Uani 0.5 1 d D U P C -3
HBA H 0.954620 0.775619 0.572718 0.105 Uiso 0.5 1 calc R U P C -3
HBB H 0.832470 0.732354 0.516637 0.105 Uiso 0.5 1 calc R U P C -3
ClA Cl 1.1916(7) 0.6958(5) 0.5403(3) 0.0966(17) Uani 0.5 1 d D U P C -3
CA C 1.0182(19) 0.6518(18) 0.5099(15) 0.108(7) Uani 0.5 1 d D U P C -3
HAA H 1.004528 0.630939 0.456157 0.130 Uiso 0.5 1 calc R U P C -3
HAB H 0.997116 0.600331 0.542781 0.130 Uiso 0.5 1 calc R U P C -3

loop_
_atom_site_aniso_label
_atom_site_aniso_U_11
_atom_site_aniso_U_22
_atom_site_aniso_U_33
_atom_site_aniso_U_23
_atom_site_aniso_U_13
_atom_site_aniso_U_12
Au1 0.02909(18) 0.0388(2) 0.01932(17) 0.000 0.00580(12) 0.000
Br1 0.0415(5) 0.1307(12) 0.0249(5) 0.000 0.0115(4) 0.000
Cl1 0.0378(13) 0.089(2) 0.0605(16) 0.000 0.0164(12) 0.000
Cl2 0.0373(11) 0.0466(13) 0.0427(12) 0.000 0.0124(9) 0.000
N1 0.030(3) 0.024(3) 0.023(3) 0.000 0.009(3) 0.000
N2 0.031(4) 0.028(3) 0.026(3) 0.000 0.006(3) 0.000
C1 0.026(4) 0.046(5) 0.026(4) 0.000 0.002(3) 0.000
C2 0.031(3) 0.038(3) 0.028(3) -0.004(3) 0.004(2) -0.003(3)
C3 0.035(3) 0.032(3) 0.029(3) 0.000(2) 0.004(2) -0.002(2)
C4 0.043(5) 0.030(4) 0.026(4) 0.000 0.005(4) 0.000
C5 0.037(3) 0.027(3) 0.028(3) -0.003(2) 0.003(2) -0.007(2)
C6 0.047(3) 0.026(3) 0.030(3) -0.007(2) 0.015(3) -0.004(3)
C7 0.036(3) 0.025(3) 0.037(3) -0.003(2) 0.013(2) 0.001(2)
C8 0.034(3) 0.020(3) 0.034(3) -0.001(2) 0.010(2) -0.003(2)
C9 0.033(3) 0.025(3) 0.029(3) -0.001(2) 0.009(2) -0.005(2)
C10 0.030(3) 0.028(3) 0.035(3) -0.003(2) 0.006(2) -0.004(2)
C11 0.035(3) 0.020(3) 0.033(3) 0.001(2) 0.010(2) 0.002(2)
C12 0.031(3) 0.033(3) 0.038(3) -0.002(3) 0.012(2) 0.004(2)
C13 0.025(3) 0.040(3) 0.040(3) 0.000(3) 0.006(2) 0.005(2)
C14 0.029(3) 0.037(3) 0.029(3) 0.005(2) 0.003(2) 0.006(2)
C15 0.036(3) 0.030(3) 0.030(3) 0.009(2) 0.008(2) 0.002(2)
C16 0.033(3) 0.023(3) 0.038(3) 0.005(2) 0.012(2) -0.001(2)
C17 0.030(3) 0.037(3) 0.026(3) 0.005(2) 0.005(2) 0.003(2)
C18 0.023(3) 0.045(3) 0.027(3) 0.002(3) 0.003(2) 0.004(2)
C19 0.024(3) 0.043(3) 0.025(3) 0.002(2) 0.007(2) 0.000(2)
C20 0.028(4) 0.049(5) 0.028(4) 0.000 0.007(3) 0.000
C21 0.034(4) 0.032(4) 0.023(4) 0.000 0.011(3) 0.000
C22 0.033(4) 0.024(4) 0.031(4) 0.000 0.015(3) 0.000
C23 0.034(4) 0.021(4) 0.023(4) 0.000 0.011(3) 0.000
C24 0.029(4) 0.048(5) 0.031(4) 0.000 0.001(3) 0.000
C31 0.040(5) 0.037(5) 0.041(5) 0.000 0.011(4) 0.000
C32 0.034(5) 0.060(6) 0.032(5) 0.000 0.001(4) 0.000
Cl11 0.048(2) 0.0369(19) 0.107(3) -0.011(2) 0.031(2) -0.0044(15)
Cl12 0.051(2) 0.079(3) 0.057(2) -0.012(2) 0.0192(17) -0.009(2)
C25 0.033(8) 0.040(7) 0.065(9) -0.015(6) 0.018(7) 0.001(7)
C26 0.039(8) 0.060(9) 0.057(9) 0.000(6) 0.031(7) 0.004(7)
C27 0.05(3) 0.054(10) 0.073(11) -0.001(9) 0.026(13) -0.002(12)
C28 0.039(8) 0.049(8) 0.069(9) -0.007(6) 0.028(6) -0.007(7)
C29 0.029(6) 0.051(7) 0.057(8) -0.012(6) 0.023(6) -0.010(5)
C30 0.037(8) 0.046(7) 0.056(8) -0.005(7) 0.025(6) -0.009(6)
Cl21 0.0374(17) 0.051(2) 0.062(2) 0.0019(17) 0.0088(15) 0.0030(15)
Cl22 0.047(2) 0.063(2) 0.074(3) 0.028(2) 0.0227(18) 0.0165(18)
C35 0.021(6) 0.037(6) 0.079(8) 0.011(6) 0.027(5) 0.005(5)
C36 0.034(7) 0.041(6) 0.048(8) 0.001(5) 0.026(6) 0.000(5)
C37 0.036(19) 0.037(9) 0.073(10) -0.011(7) 0.038(9) -0.004(9)
C38 0.036(8) 0.049(7) 0.068(8) -0.012(8) 0.030(6) -0.009(7)
C39 0.027(7) 0.059(8) 0.065(9) 0.000(7) 0.020(6) -0.005(7)
C40 0.018(6) 0.039(7) 0.075(9) 0.005(6) 0.021(6) -0.001(6)
ClB 0.152(6) 0.107(4) 0.072(3) 0.049(3) 0.066(4) 0.071(4)
CB 0.062(8) 0.133(13) 0.073(9) 0.083(12) 0.030(7) 0.033(14)
ClA 0.119(5) 0.100(4) 0.078(3) 0.021(3) 0.039(3) 0.006(3)
CA 0.064(10) 0.132(14) 0.121(13) 0.110(12) -0.009(10) 0.002(11)

loop_
_atom_type_symbol
_atom_type_description
_atom_type_scat_dispersion_real
_atom_type_scat_dispersion_imag
_atom_type_scat_source
C C 0.0033 0.0016 'International Tables Vol C Tables 4.2.6.8 and 6.1.1.4'
H H 0.0000 0.0000 'International Tables Vol C Tables 4.2.6.8 and 6.1.1.4'
Au Au -2.0133 8.8022 'International Tables Vol C Tables 4.2.6.8 and 6.1.1.4'
Br Br -0.2901 2.4595 'International Tables Vol C Tables 4.2.6.8 and 6.1.1.4'
Cl Cl 0.1484 0.1585 'International Tables Vol C Tables 4.2.6.8 and 6.1.1.4'
N N 0.0061 0.0033 'International Tables Vol C Tables 4.2.6.8 and 6.1.1.4'

loop_
_geom_angle_atom_site_label_1
_geom_angle_atom_site_label_2
_geom_angle_atom_site_label_3
_geom_angle
_geom_angle_site_symmetry_1
_geom_angle_site_symmetry_3
_geom_angle_publ_flag
C23 Au1 Br1 179.7(2) . . ?
C23 N1 C21 111.0(7) . . ?
C23 N1 C20 122.9(6) . . ?
C21 N1 C20 126.1(7) . . ?
C23 N2 C22 111.5(7) . . ?
C23 N2 C24 124.5(7) . . ?
C22 N2 C24 124.0(7) . . ?
C2 C1 C2 121.5(8) 4_575 . ?
C2 C1 C20 119.2(4) 4_575 . ?
C2 C1 C20 119.2(4) . . ?
C1 C2 C3 119.8(6) . . ?
C1 C2 H2 120.1 . . ?
C3 C2 H2 120.1 . . ?
C2 C3 C4 117.6(6) . . ?
C2 C3 C5 127.3(5) . . ?
C4 C3 C5 114.5(5) . . ?
C3 C4 C3 123.2(8) 4_575 . ?
C3 C4 H4 118.4 4_575 . ?
C3 C4 H4 118.4 . . ?
C10 C5 C6 117.1(5) . . ?
C10 C5 C3 119.3(5) . . ?
C6 C5 C3 121.2(5) . . ?
C7 C6 C5 120.8(5) . . ?
C7 C6 H6 119.6 . . ?
C5 C6 H6 119.6 . . ?
C6 C7 C8 121.1(5) . . ?
C6 C7 H7 119.5 . . ?
C8 C7 H7 119.5 . . ?
C9 C8 C7 117.0(5) . . ?
C9 C8 C11 118.0(5) . . ?
C7 C8 C11 122.6(5) . . ?
C10 C9 C8 121.0(5) . . ?
C10 C9 H9 119.5 . . ?
C8 C9 H9 119.5 . . ?
C9 C10 C5 121.2(6) . . ?
C9 C10 H10 119.4 . . ?
C5 C10 H10 119.4 . . ?
C12 C11 C16 115.9(5) . . ?
C12 C11 C8 119.4(5) . . ?
C16 C11 C8 122.1(5) . . ?
C13 C12 C11 121.2(5) . . ?
C13 C12 H12 119.4 . . ?
C11 C12 H12 119.4 . . ?
C12 C13 C14 121.7(5) . . ?
C12 C13 H13 119.2 . . ?
C14 C13 H13 119.2 . . ?
C13 C14 C15 115.3(6) . . ?
C13 C14 C17 118.3(5) . . ?
C15 C14 C17 122.2(5) . . ?
C16 C15 C14 121.6(5) . . ?
C16 C15 H15 119.2 . . ?
C14 C15 H15 119.2 . . ?
C15 C16 C11 120.8(5) . . ?
C15 C16 H16 119.6 . . ?
C11 C16 H16 119.6 . . ?
C19 C17 C18 116.2(6) . . ?
C19 C17 C14 117.9(5) . . ?
C18 C17 C14 122.0(5) . . ?
C18 C18 C17 120.8(4) 4_575 . ?
C18 C18 H18 119.6 4_575 . ?
C17 C18 H18 119.6 . . ?
C19 C19 C17 120.9(4) 4_575 . ?
C19 C19 H19 119.6 4_575 . ?
C17 C19 H19 119.6 . . ?
N1 C20 C1 111.1(7) . . ?
N1 C20 H20A 109.4 . . ?
C1 C20 H20A 109.4 . . ?
N1 C20 H20B 109.4 . . ?
C1 C20 H20B 109.4 . . ?
H20A C20 H20B 108.0 . . ?
C22 C21 N1 106.4(7) . . ?
C22 C21 H21 126.8 . . ?
N1 C21 H21 126.8 . . ?
C21 C22 N2 107.2(7) . . ?
C21 C22 H22 126.4 . . ?
N2 C22 H22 126.4 . . ?
N2 C23 N1 103.9(6) . . ?
N2 C23 Au1 128.6(6) . . ?
N1 C23 Au1 127.5(6) . . ?
N2 C24 H24A 109.5 . . ?
N2 C24 H24B 109.5 . . ?
H24A C24 H24B 109.5 . . ?
N2 C24 H24C 109.5 . . ?
H24A C24 H24C 109.5 . . ?
H24B C24 H24C 109.5 . . ?
N2 C24 H24A 109.5(11) . 4_575 ?
H24A C24 H24A 44.4 . 4_575 ?
H24B C24 H24A 67.9 . 4_575 ?
H24C C24 H24A 139.1 . 4_575 ?
N2 C24 H24B 109.5(3) . 4_575 ?
H24A C24 H24B 67.9 . 4_575 ?
H24B C24 H24B 139.1 . 4_575 ?
H24C C24 H24B 44.5 . 4_575 ?
H24A C24 H24B 109.5 4_575 4_575 ?
N2 C24 H24C 109.5(14) . 4_575 ?
H24A C24 H24C 139.1 . 4_575 ?
H24B C24 H24C 44.4 . 4_575 ?
H24C C24 H24C 67.9 . 4_575 ?
H24A C24 H24C 109.5 4_575 4_575 ?
H24B C24 H24C 109.5 4_575 4_575 ?
C32 C31 Cl1 107.6(7) . . ?
C32 C31 H31A 110.2 . . ?
Cl1 C31 H31A 110.2 . . ?
C32 C31 H31B 110.2 . . ?
Cl1 C31 H31B 110.2 . . ?
H31A C31 H31B 108.5 . . ?
C31 C32 Cl2 110.9(6) . . ?
C31 C32 H32A 109.5 . . ?
Cl2 C32 H32A 109.5 . . ?
C31 C32 H32B 109.5 . . ?
Cl2 C32 H32B 109.5 . . ?
H32A C32 H32B 108.0 . . ?
C25 Cl11 Cl11 160.0(5) . 4_565 ?
C26 C25 C30 120.0 . . ?
C26 C25 Cl11 120.5(8) . . ?
C30 C25 Cl11 119.5(8) . . ?
C25 C26 C27 120.0 . . ?
C25 C26 Cl12 120.6(8) . . ?
C27 C26 Cl12 119.4(8) . . ?
C28 C27 C26 120.0 . . ?
C28 C27 H27 120.0 . . ?
C26 C27 H27 120.0 . . ?
C27 C28 C29 120.0 . . ?
C27 C28 H28 120.0 . . ?
C29 C28 H28 120.0 . . ?
C28 C29 C30 120.0 . . ?
C28 C29 H29 120.0 . . ?
C30 C29 H29 120.0 . . ?
C29 C30 C25 120.0 . . ?
C29 C30 H30 120.0 . . ?
C25 C30 H30 120.0 . . ?
C36 C35 C40 120.0 . . ?
C36 C35 Cl21 118.0(7) . . ?
C40 C35 Cl21 122.0(7) . . ?
C37 C36 C35 120.0 . . ?
C37 C36 Cl22 117.9(7) . . ?
C35 C36 Cl22 122.1(7) . . ?
C36 C37 C38 120.0 . . ?
C36 C37 H37 120.0 . . ?
C38 C37 H37 120.0 . . ?
C37 C38 C39 120.0 . . ?
C37 C38 H38 120.0 . . ?
C39 C38 H38 120.0 . . ?
C40 C39 C38 120.0 . . ?
C40 C39 H39 120.0 . . ?
C38 C39 H39 120.0 . . ?
C39 C40 C35 120.0 . . ?
C39 C40 H40 120.0 . . ?
C35 C40 H40 120.0 . . ?
CA CB ClB 107.5(11) . . ?
CA CB HBA 110.2 . . ?
ClB CB HBA 110.2 . . ?
CA CB HBB 110.2 . . ?
ClB CB HBB 110.2 . . ?
HBA CB HBB 108.5 . . ?
CB CA ClA 101.7(18) . . ?
CB CA HAA 111.4 . . ?
ClA CA HAA 111.4 . . ?
CB CA HAB 111.4 . . ?
ClA CA HAB 111.4 . . ?
HAA CA HAB 109.3 . . ?

loop_
_geom_bond_atom_site_label_1
_geom_bond_atom_site_label_2
_geom_bond_distance
_geom_bond_site_symmetry_2
_geom_bond_publ_flag
Au1 C23 1.975(7) . ?
Au1 Br1 2.4007(10) . ?
Cl1 C31 1.796(9) . ?
Cl2 C32 1.774(9) . ?
N1 C23 1.366(10) . ?
N1 C21 1.378(10) . ?
N1 C20 1.481(10) . ?
N2 C23 1.347(10) . ?
N2 C22 1.370(10) . ?
N2 C24 1.463(10) . ?
C1 C2 1.389(7) 4_575 ?
C1 C2 1.389(7) . ?
C1 C20 1.508(11) . ?
C2 C3 1.396(8) . ?
C2 H2 0.9500 . ?
C3 C4 1.397(7) . ?
C3 C5 1.494(8) . ?
C4 H4 0.9500 . ?
C5 C10 1.399(8) . ?
C5 C6 1.403(9) . ?
C6 C7 1.386(9) . ?
C6 H6 0.9500 . ?
C7 C8 1.407(8) . ?
C7 H7 0.9500 . ?
C8 C9 1.395(8) . ?
C8 C11 1.488(8) . ?
C9 C10 1.389(8) . ?
C9 H9 0.9500 . ?
C10 H10 0.9500 . ?
C11 C12 1.400(8) . ?
C11 C16 1.419(8) . ?
C12 C13 1.386(9) . ?
C12 H12 0.9500 . ?
C13 C14 1.402(8) . ?
C13 H13 0.9500 . ?
C14 C15 1.411(8) . ?
C14 C17 1.508(9) . ?
C15 C16 1.380(8) . ?
C15 H15 0.9500 . ?
C16 H16 0.9500 . ?
C17 C19 1.406(8) . ?
C17 C18 1.412(8) . ?
C18 C18 1.376(13) 4_575 ?
C18 H18 0.9500 . ?
C19 C19 1.379(13) 4_575 ?
C19 H19 0.9500 . ?
C20 H20A 0.9900 . ?
C20 H20B 0.9900 . ?
C21 C22 1.342(12) . ?
C21 H21 0.9500 . ?
C22 H22 0.9500 . ?
C24 H24A 0.9800 . ?
C24 H24B 0.9800 . ?
C24 H24C 0.9800 . ?
C24 H24A 0.98(5) 4_575 ?
C24 H24B 0.980(15) 4_575 ?
C24 H24C 0.98(6) 4_575 ?
C31 C32 1.490(13) . ?
C31 H31A 0.9900 . ?
C31 H31B 0.9900 . ?
C32 H32A 0.9900 . ?
C32 H32B 0.9900 . ?
Cl11 C25 1.718(9) . ?
Cl11 Cl11 2.425(7) 4_565 ?
Cl12 C26 1.725(10) . ?
C25 C26 1.3900 . ?
C25 C30 1.3900 . ?
C26 C27 1.3900 . ?
C27 C28 1.3900 . ?
C27 H27 0.9500 . ?
C28 C29 1.3900 . ?
C28 H28 0.9500 . ?
C29 C30 1.3900 . ?
C29 H29 0.9500 . ?
C30 H30 0.9500 . ?
Cl21 C35 1.721(10) . ?
Cl22 C36 1.736(9) . ?
C35 C36 1.3900 . ?
C35 C40 1.3900 . ?
C36 C37 1.3900 . ?
C37 C38 1.3900 . ?
C37 H37 0.9500 . ?
C38 C39 1.3900 . ?
C38 H38 0.9500 . ?
C39 C40 1.3900 . ?
C39 H39 0.9500 . ?
C40 H40 0.9500 . ?
ClB CB 1.76(2) . ?
CB CA 1.72(4) . ?
CB HBA 0.9900 . ?
CB HBB 0.9900 . ?
ClA CA 1.90(2) . ?
CA HAA 0.9900 . ?
CA HAB 0.9900 . ?
